data_7111766
loop_
_publ_author_name
'Georgiev, Ivan G.'
'Bu\<car, Dejan-Kre\<simir'
'MacGillivray, Leonard R.'

_publ_section_title
;
 Stereospecific and quantitative photodimerisation of terminal olefins in
 the solid state
;
_journal_issue 27
_journal_name_full 'Chemical Communications'
_journal_page_first 4956
_journal_page_last 4958
_journal_paper_doi 10.1039/c0cc01184c
_journal_volume 46
_journal_year 2010
_chemical_formula_moiety 'C28 H28 Ag2 N4, 2(C14 H14 Ag N2), 4(Cl O3)'
_chemical_formula_sum 'C56 H56 Ag4 Cl4 N8 O12'
_chemical_formula_weight 1606.37
_space_group_IT_number 14
_symmetry_cell_setting monoclinic
_symmetry_space_group_name_Hall '-P 2yn'
_symmetry_space_group_name_H-M 'P 1 21/n 1'
_atom_sites_solution_hydrogens geom
_atom_sites_solution_primary heavy
_atom_sites_solution_secondary difmap
_audit_creation_date 2010-01-03T03:15:38-00:00
_audit_creation_method 'WinGX routine CIF_UPDATE'
_cell_angle_alpha 90
_cell_angle_beta 100.711(5)
_cell_angle_gamma 90
_cell_formula_units_Z 2
_cell_length_a 16.0786(17)
_cell_length_b 11.3557(12)
_cell_length_c 17.0932(18)
_cell_measurement_reflns_used 12456
_cell_measurement_temperature 150(2)
_cell_measurement_theta_max 27.48
_cell_measurement_theta_min 1.00
_cell_volume 3066.6(6)
_computing_cell_refinement 'HKL Scalepack (Otwinowski & Minor, 1997)'
_computing_data_collection 'Collect (Nonius BV, 1997-2000)'
_computing_data_reduction 'HKL Denzo, Scalepack (Otwinowski & Minor, 1997)'
_computing_molecular_graphics 'Rastop (Valadon, 2004)'
_computing_publication_material 'WinGX (Farrugia, 1999)'
_computing_structure_refinement 'SHELXL (Sheldrick, 2008)'
_computing_structure_solution 'SHELXS (Sheldrick, 2008)'
_diffrn_ambient_temperature 150(2)
_diffrn_detector_area_resol_mean 9
_diffrn_measured_fraction_theta_full 0.993
_diffrn_measured_fraction_theta_max 0.993
_diffrn_measurement_device_type KappaCCD
_diffrn_measurement_method 'CCD phi and omega scans'
_diffrn_radiation_monochromator graphite
_diffrn_radiation_type MoK\a
_diffrn_radiation_wavelength 0.71073
_diffrn_reflns_av_R_equivalents 0.0336
_diffrn_reflns_limit_h_max 18
_diffrn_reflns_limit_h_min -19
_diffrn_reflns_limit_k_max 13
_diffrn_reflns_limit_k_min -13
_diffrn_reflns_limit_l_max 20
_diffrn_reflns_limit_l_min -20
_diffrn_reflns_number 17790
_diffrn_reflns_theta_full 25
_diffrn_reflns_theta_max 25
_diffrn_reflns_theta_min 1.6
_exptl_absorpt_coefficient_mu 1.499
_exptl_absorpt_correction_T_max 0.8769
_exptl_absorpt_correction_T_min 0.715
_exptl_absorpt_correction_type multi-scan
_exptl_absorpt_process_details 'HKL Scalepack (Otwinowski & Minor, 1997)'
_exptl_crystal_colour colorless
_exptl_crystal_density_diffrn 1.74
_exptl_crystal_density_method 'not measured'
_exptl_crystal_description plate
_exptl_crystal_F_000 1600
_exptl_crystal_size_max 0.24
_exptl_crystal_size_mid 0.19
_exptl_crystal_size_min 0.09
_refine_diff_density_max 0.745
_refine_diff_density_min -1.424
_refine_diff_density_rms 0.372
_refine_ls_extinction_method none
_refine_ls_goodness_of_fit_ref 1.168
_refine_ls_hydrogen_treatment constr
_refine_ls_matrix_type full
_refine_ls_number_parameters 386
_refine_ls_number_reflns 5372
_refine_ls_number_restraints 0
_refine_ls_restrained_S_all 1.168
_refine_ls_R_factor_all 0.0457
_refine_ls_R_factor_gt 0.0298
_refine_ls_shift/su_max 0
_refine_ls_shift/su_mean 0
_refine_ls_structure_factor_coef Fsqd
_refine_ls_weighting_details 'calc w=1/[\s^2^(Fo^2^)+(0.0732P)^2^+0.0969P] where P=(Fo^2^+2Fc^2^)/3'
_refine_ls_weighting_scheme calc
_refine_ls_wR_factor_gt 0.0837
_refine_ls_wR_factor_ref 0.1159
_reflns_number_gt 4497
_reflns_number_total 5372
_reflns_threshold_expression >2sigma(I)
_cod_data_source_file C0CC01184Csup1.cif
_cod_data_source_block 1-LT
_cod_original_sg_symbol_H-M 'P 21/n'
_cod_database_code 7111766

loop_
_space_group_symop_operation_xyz
'x, y, z'
'-x+1/2, y+1/2, -z+1/2'
'-x, -y, -z'
'x-1/2, -y-1/2, z-1/2'

loop_
_atom_site_label
_atom_site_type_symbol
_atom_site_fract_x
_atom_site_fract_y
_atom_site_fract_z
_atom_site_U_iso_or_equiv
_atom_site_adp_type
_atom_site_occupancy
_atom_site_symmetry_multiplicity
_atom_site_calc_flag
_atom_site_refinement_flags
_atom_site_disorder_assembly
_atom_site_disorder_group
C1 C 0.8809(2) 0.1915(3) -0.1539(2) 0.0332(9) Uani 1 1 d . . .
C2 C 0.8384(2) 0.1882(3) -0.2307(2) 0.0343(9) Uani 1 1 d . . .
C3 C 0.7786(2) 0.1011(3) -0.2549(2) 0.0306(9) Uani 1 1 d . . .
C4 C 0.7647(2) 0.0211(3) -0.1965(2) 0.0313(8) Uani 1 1 d . . .
C5 C 0.8101(2) 0.0307(3) -0.1203(2) 0.0328(9) Uani 1 1 d . . .
C6 C 0.7338(3) 0.0965(4) -0.3372(2) 0.0416(10) Uani 1 1 d . . .
C7 C 0.6825(3) 0.0135(4) -0.3693(3) 0.0567(13) Uani 1 1 d . . .
C8 C 0.9986(3) 0.0345(3) 0.1950(2) 0.0326(9) Uani 1 1 d . . .
C9 C 1.0331(2) 0.0432(3) 0.2744(2) 0.0312(9) Uani 1 1 d . . .
C10 C 1.0830(2) 0.1405(3) 0.3032(2) 0.0325(9) Uani 1 1 d . . .
C11 C 1.0977(2) 0.2227(3) 0.2465(2) 0.0320(9) Uani 1 1 d . . .
C12 C 1.0611(2) 0.2085(3) 0.1680(2) 0.0312(9) Uani 1 1 d . . .
C13 C 1.1178(3) 0.1600(4) 0.3875(2) 0.0459(11) Uani 1 1 d . . .
C14 C 1.0944(4) 0.1062(5) 0.4482(3) 0.0691(16) Uani 1 1 d . . .
C15 C 0.5120(3) -0.0055(3) -0.2240(2) 0.0323(8) Uani 1 1 d . . .
C16 C 0.4729(3) 0.0075(3) -0.3025(2) 0.0325(9) Uani 1 1 d . . .
C17 C 0.4128(3) 0.0949(3) -0.3246(2) 0.0322(9) Uani 1 1 d . . .
C18 C 0.3933(2) 0.1653(3) -0.2635(2) 0.0318(9) Uani 1 1 d . . .
C19 C 0.4351(2) 0.1491(3) -0.1865(2) 0.0307(8) Uani 1 1 d . . .
C20 C 0.3743(3) 0.1100(4) -0.4088(2) 0.0419(11) Uani 1 1 d . . .
C21 C 0.3205(3) 0.1901(4) -0.4387(3) 0.0496(12) Uani 1 1 d . . .
C22 C 0.6358(3) 0.1402(4) 0.1263(2) 0.0384(10) Uani 1 1 d . . .
C23 C 0.6819(3) 0.1353(4) 0.2022(2) 0.0412(11) Uani 1 1 d . A .
C24 C 0.7489(3) 0.0561(4) 0.2213(2) 0.0392(10) Uani 1 1 d . . .
C25 C 0.7669(3) -0.0136(4) 0.1596(2) 0.0394(10) Uani 1 1 d . A .
C26 C 0.7187(2) -0.0041(4) 0.0853(2) 0.0360(9) Uani 1 1 d . . .
C27A C 0.8033(5) 0.0349(6) 0.3008(5) 0.0417(19) Uani 0.751(9) 1 d P A 1
C27B C 0.7841(19) 0.077(2) 0.3078(19) 0.0417(19) Uani 0.249(9) 1 d P A 2
C28A C 0.7975(5) 0.0977(7) 0.3643(4) 0.0595(18) Uani 0.751(9) 1 d P A 1
C28B C 0.8436(14) 0.000(2) 0.3381(12) 0.0595(18) Uani 0.249(9) 1 d P A 2
H1 H 0.9208 0.2507 -0.1396 0.04 Uiso 1 1 calc R . .
H2 H 0.8494 0.2445 -0.267 0.041 Uiso 1 1 calc R . .
H4 H 0.7248 -0.0385 -0.2092 0.038 Uiso 1 1 calc R . .
H5 H 0.7998 -0.0234 -0.0824 0.039 Uiso 1 1 calc R . .
H6 H 0.7425 0.1589 -0.37 0.05 Uiso 1 1 calc R . .
H7A H 0.6567 0.0184 -0.4226 0.068 Uiso 1 1 calc R . .
H7B H 0.6717 -0.0507 -0.3388 0.068 Uiso 1 1 calc R . .
H8 H 0.9653 -0.0306 0.1774 0.039 Uiso 1 1 calc R . .
H9 H 1.0233 -0.0159 0.3093 0.037 Uiso 1 1 calc R . .
H91A H 0.7581 0.1584 0.3608 0.071 Uiso 0.751(9) 1 calc PR A 1
H91B H 0.8596 -0.0585 0.3062 0.071 Uiso 0.249(9) 1 calc PR A 2
H92A H 0.8327 0.0813 0.4127 0.071 Uiso 0.751(9) 1 calc PR A 1
H92B H 0.8694 0.0057 0.3914 0.071 Uiso 0.249(9) 1 calc PR A 2
H11 H 1.1325 0.2872 0.262 0.038 Uiso 1 1 calc R . .
H12 H 1.0714 0.2649 0.1315 0.037 Uiso 1 1 calc R . .
H13 H 1.1605 0.216 0.3995 0.055 Uiso 1 1 calc R . .
H14A H 1.1205 0.1248 0.4999 0.083 Uiso 1 1 calc R . .
H14B H 1.0519 0.0495 0.4393 0.083 Uiso 1 1 calc R . .
H15 H 0.5515 -0.0656 -0.2108 0.039 Uiso 1 1 calc R . .
H16 H 0.4869 -0.0427 -0.341 0.039 Uiso 1 1 calc R . .
H18 H 0.352 0.2233 -0.2749 0.038 Uiso 1 1 calc R . .
H19 H 0.4215 0.1976 -0.1469 0.037 Uiso 1 1 calc R . .
H20 H 0.3902 0.0563 -0.4444 0.05 Uiso 1 1 calc R . .
H21A H 0.3025 0.2458 -0.4056 0.06 Uiso 1 1 calc R . .
H21B H 0.2998 0.1919 -0.4932 0.06 Uiso 1 1 calc R . .
H22 H 0.5911 0.1932 0.1152 0.046 Uiso 1 1 calc R A .
H23 H 0.6684 0.185 0.2412 0.049 Uiso 1 1 calc R . .
H25 H 0.8117 -0.0666 0.169 0.047 Uiso 1 1 calc R . .
H26 H 0.7319 -0.0517 0.0451 0.043 Uiso 1 1 calc R A .
H27A H 0.8431 -0.0254 0.3057 0.05 Uiso 0.751(9) 1 calc PR A 1
H27B H 0.7658 0.1371 0.3372 0.05 Uiso 0.249(9) 1 calc PR A 2
N1 N 0.8687(2) 0.1145(3) -0.09784(19) 0.0287(7) Uani 1 1 d . . .
N2 N 1.0112(2) 0.1166(3) 0.14142(19) 0.0288(7) Uani 1 1 d . . .
N3 N 0.4951(2) 0.0656(3) -0.16588(18) 0.0286(7) Uani 1 1 d . . .
N4 N 0.6529(2) 0.0708(3) 0.06703(18) 0.0324(7) Uani 1 1 d . A .
O1 O 0.5633(2) 0.8157(3) 1.00033(16) 0.0492(8) Uani 1 1 d . . .
O2 O 0.6568(2) 0.8426(3) 0.90964(17) 0.0443(7) Uani 1 1 d . . .
O3 O 0.5443(2) 0.7044(3) 0.88023(18) 0.0535(8) Uani 1 1 d . . .
O4 O 0.8972(2) 0.7521(3) 0.13843(17) 0.0558(9) Uani 1 1 d . . .
O5 O 0.8932(2) 0.8726(2) 0.02519(18) 0.0479(8) Uani 1 1 d . . .
O6 O 0.9534(2) 0.6814(3) 0.02793(17) 0.0463(8) Uani 1 1 d . . .
Cl1 Cl 0.60868(7) 0.75248(8) 0.94498(5) 0.0358(2) Uani 1 1 d . . .
Cl2 Cl 0.88332(6) 0.74990(8) 0.05016(6) 0.0372(2) Uani 1 1 d . . .
Ag1 Ag 0.94923(2) 0.11386(3) 0.018045(17) 0.03711(13) Uani 1 1 d . . .
Ag2 Ag 0.56795(2) 0.05411(3) -0.046700(17) 0.03841(13) Uani 1 1 d . . .

loop_
_atom_site_aniso_label
_atom_site_aniso_U_11
_atom_site_aniso_U_22
_atom_site_aniso_U_33
_atom_site_aniso_U_23
_atom_site_aniso_U_13
_atom_site_aniso_U_12
C1 0.034(2) 0.0309(19) 0.035(2) 0.0035(17) 0.0057(18) -0.0018(17)
C2 0.036(2) 0.037(2) 0.031(2) 0.0095(17) 0.0104(18) 0.0027(18)
C3 0.029(2) 0.039(2) 0.0239(19) 0.0020(16) 0.0051(16) 0.0104(17)
C4 0.029(2) 0.0324(19) 0.033(2) -0.0006(16) 0.0050(17) 0.0005(17)
C5 0.033(2) 0.037(2) 0.028(2) 0.0095(17) 0.0033(17) 0.0041(18)
C6 0.043(3) 0.054(3) 0.027(2) 0.0050(19) 0.0054(19) 0.009(2)
C7 0.079(4) 0.053(3) 0.033(2) -0.005(2) -0.005(2) 0.008(3)
C8 0.032(2) 0.0303(19) 0.034(2) 0.0043(16) 0.0031(18) -0.0002(17)
C9 0.031(2) 0.0319(19) 0.031(2) 0.0066(16) 0.0059(17) 0.0038(17)
C10 0.032(2) 0.036(2) 0.028(2) -0.0012(16) 0.0005(17) 0.0128(17)
C11 0.026(2) 0.0313(19) 0.039(2) -0.0024(17) 0.0068(17) -0.0009(17)
C12 0.034(2) 0.0306(19) 0.030(2) 0.0021(16) 0.0094(17) 0.0009(17)
C13 0.052(3) 0.047(2) 0.034(2) -0.002(2) -0.005(2) 0.010(2)
C14 0.094(5) 0.073(4) 0.037(3) -0.005(2) 0.005(3) 0.010(3)
C15 0.040(2) 0.0294(19) 0.028(2) -0.0013(16) 0.0052(17) 0.0025(17)
C16 0.042(2) 0.0294(19) 0.025(2) -0.0055(16) 0.0042(17) -0.0014(18)
C17 0.037(2) 0.034(2) 0.0237(19) -0.0006(16) 0.0003(17) -0.0109(18)
C18 0.031(2) 0.0312(19) 0.033(2) -0.0001(16) 0.0044(17) 0.0016(17)
C19 0.033(2) 0.0342(19) 0.0253(19) -0.0042(16) 0.0073(16) -0.0001(17)
C20 0.053(3) 0.042(2) 0.027(2) -0.0022(18) -0.003(2) -0.007(2)
C21 0.047(3) 0.068(3) 0.030(2) 0.003(2) -0.002(2) -0.006(2)
C22 0.037(2) 0.041(2) 0.037(2) -0.0084(18) 0.0075(19) -0.0100(19)
C23 0.047(3) 0.051(2) 0.027(2) -0.0148(18) 0.0108(19) -0.018(2)
C24 0.033(2) 0.055(3) 0.028(2) 0.0027(19) -0.0008(18) -0.020(2)
C25 0.028(2) 0.049(2) 0.039(2) 0.005(2) 0.0019(18) -0.0036(19)
C26 0.033(2) 0.045(2) 0.030(2) -0.0046(18) 0.0068(18) -0.0035(19)
C27A 0.045(5) 0.045(5) 0.032(3) 0.002(4) -0.003(3) -0.006(4)
C27B 0.045(5) 0.045(5) 0.032(3) 0.002(4) -0.003(3) -0.006(4)
C28A 0.063(5) 0.082(5) 0.028(3) -0.003(3) -0.005(3) -0.010(4)
C28B 0.063(5) 0.082(5) 0.028(3) -0.003(3) -0.005(3) -0.010(4)
N1 0.0289(18) 0.0303(16) 0.0263(17) 0.0012(13) 0.0037(14) 0.0031(13)
N2 0.0275(17) 0.0335(17) 0.0255(17) 0.0005(13) 0.0053(14) 0.0018(13)
N3 0.0315(18) 0.0318(16) 0.0215(16) -0.0001(13) 0.0030(14) -0.0031(14)
N4 0.0322(19) 0.0417(18) 0.0232(17) -0.0067(14) 0.0051(14) -0.0073(15)
O1 0.059(2) 0.0592(19) 0.0342(16) -0.0155(14) 0.0212(15) -0.0016(16)
O2 0.0529(19) 0.0440(16) 0.0397(16) -0.0038(14) 0.0183(14) -0.0032(15)
O3 0.058(2) 0.0509(18) 0.0509(19) -0.0259(15) 0.0086(16) -0.0056(16)
O4 0.079(2) 0.0563(19) 0.0373(17) 0.0207(15) 0.0245(17) 0.0157(17)
O5 0.058(2) 0.0408(16) 0.0469(18) 0.0188(14) 0.0146(16) 0.0071(14)
O6 0.061(2) 0.0393(17) 0.0404(16) 0.0019(13) 0.0147(15) 0.0062(14)
Cl1 0.0440(6) 0.0358(5) 0.0279(5) -0.0007(4) 0.0073(4) 0.0088(4)
Cl2 0.0371(6) 0.0386(5) 0.0350(5) 0.0061(4) 0.0044(4) -0.0066(4)
Ag1 0.0400(2) 0.0443(2) 0.02405(19) 0.00135(12) -0.00180(14) 0.00323(14)
Ag2 0.0400(2) 0.0504(2) 0.02195(19) 0.00025(13) -0.00179(14) -0.00595(14)

loop_
_atom_type_symbol
_atom_type_description
_atom_type_scat_dispersion_real
_atom_type_scat_dispersion_imag
_atom_type_scat_source
C C 0.0033 0.0016 'International Tables Vol C Tables 4.2.6.8 and 6.1.1.4'
H H 0 0 'International Tables Vol C Tables 4.2.6.8 and 6.1.1.4'
N N 0.0061 0.0033 'International Tables Vol C Tables 4.2.6.8 and 6.1.1.4'
O O 0.0106 0.006 'International Tables Vol C Tables 4.2.6.8 and 6.1.1.4'
Cl Cl 0.1484 0.1585 'International Tables Vol C Tables 4.2.6.8 and 6.1.1.4'
Ag Ag -0.8971 1.1015 'International Tables Vol C Tables 4.2.6.8 and 6.1.1.4'

loop_
_geom_angle_atom_site_label_1
_geom_angle_atom_site_label_2
_geom_angle_atom_site_label_3
_geom_angle
_geom_angle_site_symmetry_3
C1 C2 C3 120.1(3) .
C1 C2 H2 119.9 .
C1 N1 Ag1 121.1(3) .
C1 N1 C5 116.5(3) .
C2 C1 H1 118.1 .
C2 C3 C4 116.4(3) .
C2 C3 C6 120.2(4) .
C20 C21 H21A 120 .
C3 C2 H2 119.9 .
C3 C4 H4 120.1 .
C3 C6 H6 116.9 .
C4 C3 C6 123.4(4) .
C4 C5 H5 118.4 .
C5 C4 C3 119.9(4) .
C5 C4 H4 120.1 .
C5 N1 Ag1 122.0(2) .
C6 C7 H7A 120 .
C6 C7 H7B 120 .
C7 C6 C3 126.3(4) .
C7 C6 H6 116.9 .
C8 C9 C10 120.3(3) .
C8 C9 H9 119.8 .
C8 N2 Ag1 123.6(3) .
C9 C10 C13 123.7(4) .
C9 C8 H8 118.7 .
C10 C11 H11 119.9 .
C10 C13 H13 116.8 .
C10 C9 H9 119.8 .
C11 C10 C13 120.0(4) .
C11 C10 C9 116.3(3) .
C11 C12 H12 118.6 .
C12 C11 C10 120.3(4) .
C12 C11 H11 119.9 .
C12 N2 Ag1 118.6(2) .
C12 N2 C8 117.6(3) .
C13 C14 H14A 120 .
C13 C14 H14B 120 .
C14 C13 C10 126.3(5) .
C14 C13 H13 116.8 .
C15 C16 C17 120.6(3) .
C15 C16 H16 119.7 .
C15 N3 Ag2 120.8(3) .
C15 N3 C19 117.4(3) .
C16 C15 H15 118.8 .
C16 C17 C18 116.7(3) .
C16 C17 C20 119.7(4) .
C17 C16 H16 119.7 .
C17 C18 H18 120 .
C17 C20 H20 116.6 .
C18 C17 C20 123.6(4) .
C18 C19 H19 118.6 .
C19 C18 C17 120.1(4) .
C19 C18 H18 120 .
C19 N3 Ag2 121.7(2) .
C20 C21 H21B 120 .
C21 C20 C17 126.8(4) .
C21 C20 H20 116.6 .
C22 C23 C24 120.4(4) .
C22 C23 H23 119.8 .
C22 N4 Ag2 122.8(3) .
C23 C22 H22 118.8 .
C23 C24 C27A 127.9(5) .
C23 C24 C27B 105.3(10) .
C24 C23 H23 119.8 .
C24 C25 H25 120 .
C24 C27A H27A 118.5 .
C24 C27B H27B 123.3 .
C25 C24 C23 116.7(4) .
C25 C24 C27A 115.4(5) .
C25 C24 C27B 138.0(11) .
C25 C26 H26 118.3 .
C26 C25 C24 120.0(4) .
C26 C25 H25 120 .
C26 N4 Ag2 119.3(3) .
C26 N4 C22 117.0(3) .
C27A C28A H91A 120 .
C27A C28A H92A 120 .
C27B C28B H91B 120 .
C27B C28B H92B 120 .
C28A C27A C24 122.9(7) .
C28A C27A H27A 118.5 .
C28B C27B C24 113(2) .
C28B C27B H27B 123.3 .
H7B C7 H7A 120 .
H14B C14 H14A 120 .
H21A C21 H21B 120 .
H91A C28A H92A 120 .
H91B C28B H92B 120 .
N1 Ag1 Ag1 93.83(8) 3_755
N1 Ag1 N2 170.75(12) .
N1 C1 C2 123.9(4) .
N1 C1 H1 118.1 .
N1 C5 C4 123.2(3) .
N1 C5 H5 118.4 .
N2 Ag1 Ag1 92.33(8) 3_755
N2 C12 C11 122.9(3) .
N2 C12 H12 118.6 .
N2 C8 C9 122.6(4) .
N2 C8 H8 118.7 .
N3 Ag2 Ag2 101.20(8) 3_655
N3 Ag2 N4 169.53(12) .
N3 C15 C16 122.3(3) .
N3 C15 H15 118.8 .
N3 C19 C18 122.8(3) .
N3 C19 H19 118.6 .
N4 Ag2 Ag2 87.74(8) 3_655
N4 C22 C23 122.4(4) .
N4 C22 H22 118.8 .
N4 C26 C25 123.4(4) .
N4 C26 H26 118.3 .
O2 Cl1 O1 106.41(17) .
O3 Cl1 O1 107.40(18) .
O3 Cl1 O2 107.32(18) .
O5 Cl2 O4 105.93(18) .
O5 Cl2 O6 107.18(18) .
O6 Cl2 O4 107.02(18) .

loop_
_geom_bond_atom_site_label_1
_geom_bond_atom_site_label_2
_geom_bond_distance
_geom_bond_site_symmetry_2
C1 H1 0.93 .
C2 C1 1.364(5) .
C2 C3 1.387(6) .
C2 H2 0.93 .
C3 C6 1.458(6) .
C4 C3 1.398(5) .
C4 C5 1.374(5) .
C4 H4 0.93 .
C5 H5 0.93 .
C6 C7 1.304(7) .
C6 H6 0.93 .
C7 H7A 0.93 .
C7 H7B 0.93 .
C8 H8 0.93 .
C9 C10 1.400(5) .
C9 C8 1.371(6) .
C9 H9 0.93 .
C10 C13 1.463(5) .
C11 C10 1.397(5) .
C11 C12 1.371(5) .
C11 H11 0.93 .
C12 H12 0.93 .
C13 C14 1.317(7) .
C13 H13 0.93 .
C14 H14A 0.93 .
C14 H14B 0.93 .
C15 H15 0.93 .
C16 C15 1.380(5) .
C16 C17 1.386(6) .
C16 H16 0.93 .
C18 C17 1.396(5) .
C18 C19 1.374(5) .
C18 H18 0.93 .
C19 H19 0.93 .
C20 C17 1.469(5) .
C20 C21 1.293(6) .
C20 H20 0.93 .
C21 H21A 0.93 .
C21 H21B 0.93 .
C22 H22 0.93 .
C23 C22 1.370(6) .
C23 H23 0.93 .
C24 C23 1.395(6) .
C24 C25 1.391(6) .
C25 H25 0.93 .
C26 C25 1.364(6) .
C26 H26 0.93 .
C27A C24 1.492(9) .
C27A C28A 1.318(11) .
C27A H27A 0.93 .
C27B C24 1.50(3) .
C27B C28B 1.32(4) .
C27B H27B 0.93 .
C28A H91A 0.93 .
C28A H92A 0.93 .
C28B H91B 0.93 .
C28B H92B 0.93 .
N1 C1 1.338(5) .
N1 C5 1.344(5) .
N2 C12 1.343(5) .
N2 C8 1.348(5) .
N3 C15 1.347(5) .
N3 C19 1.351(5) .
N4 C22 1.351(5) .
N4 C26 1.348(5) .
Cl1 O1 1.483(3) .
Cl1 O2 1.479(3) .
Cl1 O3 1.472(3) .
Cl2 O4 1.484(3) .
Cl2 O5 1.475(3) .
Cl2 O6 1.476(3) .
Ag1 Ag1 3.1793(7) 3_755
Ag1 N1 2.156(3) .
Ag1 N2 2.159(3) .
Ag2 Ag2 3.1829(7) 3_655
Ag2 N3 2.157(3) .
Ag2 N4 2.166(3) .
